data_4331590
loop_
_publ_author_name
'Sumit Chakraborty'
'Jie Zhang'
'Yogi J. Patel'
'Jeanette A. Krause'
'Hairong Guan'

_publ_contact_author_address
;     Department of Chemistry
      University of Cincinnati
      Cincinnati, OH 45221-0172 USA
;
_publ_contact_author_email Hairong.Guan@uc.edu
_publ_contact_author_fax '513 556 9239'
_publ_contact_author_name 'Dr. Hairong Guan'
_publ_contact_author_phone '513 556 6377'
_publ_section_title
;
 Pincer-Ligated Nickel Hydridoborate Complexes: the Dormant Species in
 Catalytic Reduction of Carbon Dioxide with Boranes
;
_journal_name_full 'Inorganic Chemistry'
_journal_page_first 37
_journal_page_last 47
_journal_paper_doi 10.1021/ic300587b
_journal_volume 52
_journal_year 2013
_chemical_formula_moiety 'C34 H55 B Ni O2 P2'
_chemical_formula_sum 'C34 H55 B Ni O2 P2'
_chemical_formula_weight 627.24
_chemical_name_systematic
; 
 ? 
;
_space_group_IT_number 14
_symmetry_cell_setting monoclinic
_symmetry_space_group_name_Hall '-P 2ybc'
_symmetry_space_group_name_H-M 'P 1 21/c 1'
_atom_sites_solution_hydrogens mixed
_atom_sites_solution_primary direct
_atom_sites_solution_secondary difmap
_audit_creation_method SHELXL-97
_cell_angle_alpha 90.00
_cell_angle_beta 112.518(2)
_cell_angle_gamma 90.00
_cell_formula_units_Z 4
_cell_length_a 15.7800(7)
_cell_length_b 13.0913(6)
_cell_length_c 17.1942(8)
_cell_measurement_reflns_used 7023
_cell_measurement_temperature 150(2)
_cell_measurement_theta_max 67.11
_cell_measurement_theta_min 2.78
_cell_volume 3281.2(3)
_computing_cell_refinement 'Bruker SAINT v7.66A'
_computing_data_collection 'Bruker SMART v5.634'
_computing_data_reduction 'Bruker SAINT v7.66A'
_computing_molecular_graphics 'Bruker SHELXTL v6.14'
_computing_publication_material 'Bruker SHELXTL v6.14'
_computing_structure_refinement 'Bruker SHELXTL v6.14'
_computing_structure_solution 'Bruker SHELXTL v6.14'
_diffrn_ambient_temperature 150(2)
_diffrn_measured_fraction_theta_full 0.980
_diffrn_measured_fraction_theta_max 0.980
_diffrn_measurement_device_type 'Bruker SMART6000 CCD'
_diffrn_measurement_method '\w scans'
_diffrn_radiation_monochromator graphite
_diffrn_radiation_source 'fine-focus sealed tube'
_diffrn_radiation_type CuK\a
_diffrn_radiation_wavelength 1.54178
_diffrn_reflns_av_R_equivalents 0.0571
_diffrn_reflns_av_sigmaI/netI 0.0488
_diffrn_reflns_limit_h_max 18
_diffrn_reflns_limit_h_min -18
_diffrn_reflns_limit_k_max 15
_diffrn_reflns_limit_k_min -14
_diffrn_reflns_limit_l_max 19
_diffrn_reflns_limit_l_min -20
_diffrn_reflns_number 22642
_diffrn_reflns_theta_full 67.82
_diffrn_reflns_theta_max 67.82
_diffrn_reflns_theta_min 3.03
_exptl_absorpt_coefficient_mu 1.982
_exptl_absorpt_correction_T_max 0.8264
_exptl_absorpt_correction_T_min 0.7421
_exptl_absorpt_correction_type multi-scan
_exptl_absorpt_process_details 'SADABS v2008/1 (Sheldrick)'
_exptl_crystal_colour orange
_exptl_crystal_density_diffrn 1.270
_exptl_crystal_description block
_exptl_crystal_F_000 1352
_exptl_crystal_size_max 0.16
_exptl_crystal_size_mid 0.15
_exptl_crystal_size_min 0.10
_refine_diff_density_max 0.493
_refine_diff_density_min -0.376
_refine_diff_density_rms 0.062
_refine_ls_extinction_method none
_refine_ls_goodness_of_fit_ref 1.066
_refine_ls_hydrogen_treatment mixed
_refine_ls_matrix_type full
_refine_ls_number_parameters 376
_refine_ls_number_reflns 5826
_refine_ls_number_restraints 0
_refine_ls_restrained_S_all 1.066
_refine_ls_R_factor_all 0.0728
_refine_ls_R_factor_gt 0.0470
_refine_ls_shift/su_max 0.000
_refine_ls_shift/su_mean 0.000
_refine_ls_structure_factor_coef Fsqd
_refine_ls_weighting_details 'calc w=1/[\s^2^(Fo^2^)+(0.0684P)^2^+0.4592P] where P=(Fo^2^+2Fc^2^)/3'
_refine_ls_weighting_scheme calc
_refine_ls_wR_factor_gt 0.1179
_refine_ls_wR_factor_ref 0.1291
_reflns_number_gt 4247
_reflns_number_total 5826
_reflns_threshold_expression >2\s(I)
_cod_data_source_file ic300587b_si_002_1.cif
_cod_data_source_block 5C
_cod_database_code 4331590

loop_
_symmetry_equiv_pos_as_xyz
'x, y, z'
'-x, y+1/2, -z+1/2'
'-x, -y, -z'
'x, -y-1/2, z-1/2'

loop_
_atom_site_label
_atom_site_type_symbol
_atom_site_fract_x
_atom_site_fract_y
_atom_site_fract_z
_atom_site_U_iso_or_equiv
_atom_site_adp_type
_atom_site_occupancy
_atom_site_symmetry_multiplicity
_atom_site_calc_flag
_atom_site_refinement_flags
_atom_site_disorder_assembly
_atom_site_disorder_group
Ni Ni 0.24022(3) 0.36286(3) 0.21280(3) 0.02645(16) Uani 1 1 d . . .
P1 P 0.21755(4) 0.20004(5) 0.20437(4) 0.02529(19) Uani 1 1 d . . .
P2 P 0.22552(4) 0.52516(6) 0.22594(4) 0.02623(19) Uani 1 1 d . . .
O1 O 0.11426(11) 0.18034(14) 0.20500(11) 0.0283(4) Uani 1 1 d . . .
O2 O 0.12679(11) 0.54242(13) 0.23743(11) 0.0296(4) Uani 1 1 d . . .
C1 C 0.12311(16) 0.3609(2) 0.22025(15) 0.0243(6) Uani 1 1 d . . .
C2 C 0.07413(17) 0.2713(2) 0.21595(16) 0.0270(6) Uani 1 1 d . . .
C3 C -0.01047(17) 0.2674(2) 0.22224(17) 0.0314(7) Uani 1 1 d . . .
H3A H -0.0411 0.2042 0.2196 0.038 Uiso 1 1 calc R . .
C4 C -0.04942(17) 0.3594(2) 0.23269(18) 0.0327(7) Uani 1 1 d . . .
H4A H -0.1080 0.3588 0.2364 0.039 Uiso 1 1 calc R . .
C5 C -0.00462(18) 0.4515(2) 0.23780(17) 0.0312(7) Uani 1 1 d . . .
H5A H -0.0314 0.5138 0.2452 0.037 Uiso 1 1 calc R . .
C6 C 0.08048(17) 0.4503(2) 0.23177(16) 0.0268(6) Uani 1 1 d . . .
C7 C 0.28916(17) 0.1259(2) 0.29548(16) 0.0299(7) Uani 1 1 d . . .
H7A H 0.3533 0.1257 0.2973 0.036 Uiso 1 1 calc R . .
C8 C 0.25941(18) 0.0144(2) 0.29858(16) 0.0314(7) Uani 1 1 d . . .
H8A H 0.1938 0.0050 0.2626 0.038 Uiso 1 1 calc R . .
H8B H 0.2965 -0.0330 0.2796 0.038 Uiso 1 1 calc R . .
C9 C 0.2764(2) -0.0038(2) 0.39140(17) 0.0371(7) Uani 1 1 d . . .
H9A H 0.2383 -0.0607 0.3979 0.045 Uiso 1 1 calc R . .
H9B H 0.3419 -0.0188 0.4248 0.045 Uiso 1 1 calc R . .
C10 C 0.2481(2) 0.0970(2) 0.41703(18) 0.0392(7) Uani 1 1 d . . .
H10A H 0.2725 0.1039 0.4791 0.047 Uiso 1 1 calc R . .
H10B H 0.1804 0.1035 0.3948 0.047 Uiso 1 1 calc R . .
C11 C 0.2901(2) 0.1766(2) 0.37791(17) 0.0392(7) Uani 1 1 d . . .
H11A H 0.3536 0.1931 0.4164 0.047 Uiso 1 1 calc R . .
H11B H 0.2533 0.2401 0.3651 0.047 Uiso 1 1 calc R . .
C12 C 0.20889(18) 0.1357(2) 0.10788(17) 0.0303(7) Uani 1 1 d . . .
H12A H 0.2724 0.1284 0.1090 0.036 Uiso 1 1 calc R . .
C13 C 0.1630(2) 0.0302(2) 0.08764(18) 0.0413(8) Uani 1 1 d . . .
H13A H 0.2080 -0.0247 0.1142 0.050 Uiso 1 1 calc R . .
H13B H 0.1122 0.0252 0.1077 0.050 Uiso 1 1 calc R . .
C14 C 0.1268(3) 0.0226(3) -0.0086(2) 0.0595(10) Uani 1 1 d . . .
H14A H 0.1659 -0.0241 -0.0257 0.071 Uiso 1 1 calc R . .
H14B H 0.0634 -0.0044 -0.0308 0.071 Uiso 1 1 calc R . .
C15 C 0.1285(3) 0.1271(3) -0.0425(2) 0.0638(11) Uani 1 1 d . . .
H15A H 0.0676 0.1446 -0.0856 0.077 Uiso 1 1 calc R . .
H15B H 0.1744 0.1306 -0.0688 0.077 Uiso 1 1 calc R . .
C16 C 0.1536(2) 0.1999(2) 0.03038(18) 0.0487(9) Uani 1 1 d . . .
H16A H 0.0979 0.2282 0.0357 0.058 Uiso 1 1 calc R . .
H16B H 0.1911 0.2571 0.0232 0.058 Uiso 1 1 calc R . .
C17 C 0.30734(17) 0.5862(2) 0.31985(17) 0.0313(7) Uani 1 1 d . . .
H17A H 0.3651 0.5983 0.3101 0.038 Uiso 1 1 calc R . .
C18 C 0.3312(2) 0.5167(3) 0.39740(18) 0.0454(8) Uani 1 1 d . . .
H18A H 0.2753 0.4848 0.3997 0.055 Uiso 1 1 calc R . .
H18B H 0.3746 0.4623 0.3969 0.055 Uiso 1 1 calc R . .
C19 C 0.3747(3) 0.5881(3) 0.4704(2) 0.0702(11) Uani 1 1 d . . .
H19A H 0.3660 0.5624 0.5209 0.084 Uiso 1 1 calc R . .
H19B H 0.4413 0.5944 0.4836 0.084 Uiso 1 1 calc R . .
C20 C 0.3282(3) 0.6893(3) 0.4440(2) 0.0597(10) Uani 1 1 d . . .
H20A H 0.3739 0.7452 0.4617 0.072 Uiso 1 1 calc R . .
H20B H 0.2831 0.7004 0.4703 0.072 Uiso 1 1 calc R . .
C21 C 0.2799(2) 0.6880(2) 0.34850(19) 0.0432(8) Uani 1 1 d . . .
H21A H 0.3001 0.7465 0.3233 0.052 Uiso 1 1 calc R . .
H21B H 0.2126 0.6918 0.3317 0.052 Uiso 1 1 calc R . .
C22 C 0.20993(18) 0.6050(2) 0.13486(17) 0.0317(7) Uani 1 1 d . B .
H22A H 0.2701 0.6094 0.1283 0.038 Uiso 1 1 calc R . .
C23 C 0.17507(19) 0.7146(2) 0.13635(18) 0.0385(7) Uani 1 1 d . B .
H23A H 0.1373 0.7183 0.1709 0.046 Uiso 1 1 calc R . .
H23B H 0.2270 0.7629 0.1594 0.046 Uiso 1 1 calc R . .
C24 C 0.1182(3) 0.7382(3) 0.0453(2) 0.0648(11) Uani 1 1 d . . .
H24A H 0.1575 0.7550 0.0139 0.078 Uiso 0.70 1 calc PR A 1
H24B H 0.0755 0.7956 0.0401 0.078 Uiso 0.70 1 calc PR A 1
H24C H 0.1487 0.7885 0.0246 0.078 Uiso 0.30 1 d PR A 2
H24D H 0.0596 0.7651 0.0400 0.078 Uiso 0.30 1 d PR A 2
C25A C 0.0657(4) 0.6372(6) 0.0138(5) 0.0529(17) Uani 0.70 1 d P B 1
H25A H 0.0145 0.6299 0.0332 0.064 Uiso 0.70 1 calc PR B 1
H25B H 0.0412 0.6330 -0.0484 0.064 Uiso 0.70 1 calc PR B 1
C25B C 0.1037(10) 0.6461(15) -0.0021(10) 0.056(4) Uani 0.30 1 d P B 2
H25C H 0.1350 0.6507 -0.0421 0.067 Uiso 0.30 1 calc PR B 2
H25D H 0.0373 0.6370 -0.0351 0.067 Uiso 0.30 1 calc PR B 2
C26 C 0.1392(2) 0.5568(2) 0.05351(19) 0.0466(8) Uani 1 1 d . . .
H26A H 0.1691 0.5378 0.0144 0.056 Uiso 0.70 1 calc PR B 1
H26B H 0.1119 0.4947 0.0672 0.056 Uiso 0.70 1 calc PR B 1
H26C H 0.0901 0.5247 0.0643 0.056 Uiso 0.30 1 d PR B 2
H26D H 0.1675 0.5074 0.0299 0.056 Uiso 0.30 1 d PR B 2
C27 C 0.43543(17) 0.2642(2) 0.20033(17) 0.0307(7) Uani 1 1 d . . .
H27A H 0.3980 0.2020 0.1986 0.037 Uiso 1 1 calc R . .
C28 C 0.52406(17) 0.2587(2) 0.28044(17) 0.0352(7) Uani 1 1 d . . .
H28A H 0.5071 0.2445 0.3292 0.042 Uiso 1 1 calc R . .
H28B H 0.5614 0.2005 0.2748 0.042 Uiso 1 1 calc R . .
C29 C 0.58340(18) 0.3555(2) 0.29922(18) 0.0335(7) Uani 1 1 d . . .
H29A H 0.6291 0.3516 0.3578 0.040 Uiso 1 1 calc R . .
H29B H 0.6174 0.3570 0.2614 0.040 Uiso 1 1 calc R . .
C30 C 0.52969(17) 0.4551(2) 0.28861(17) 0.0332(7) Uani 1 1 d . . .
H30A H 0.5700 0.5124 0.2871 0.040 Uiso 1 1 calc R . .
H30B H 0.5143 0.4649 0.3388 0.040 Uiso 1 1 calc R . .
C31 C 0.44043(17) 0.4613(2) 0.20939(17) 0.0292(6) Uani 1 1 d . . .
H31A H 0.4063 0.5241 0.2135 0.035 Uiso 1 1 calc R . .
C32 C 0.45702(18) 0.4664(2) 0.12646(17) 0.0339(7) Uani 1 1 d . . .
H32A H 0.3982 0.4834 0.0800 0.041 Uiso 1 1 calc R . .
H32B H 0.5003 0.5229 0.1310 0.041 Uiso 1 1 calc R . .
C33 C 0.49517(19) 0.3684(2) 0.10279(18) 0.0357(7) Uani 1 1 d . . .
H33A H 0.5621 0.3656 0.1358 0.043 Uiso 1 1 calc R . .
H33B H 0.4858 0.3722 0.0425 0.043 Uiso 1 1 calc R . .
C34 C 0.45177(18) 0.2689(2) 0.11766(17) 0.0356(7) Uani 1 1 d . . .
H34A H 0.4920 0.2111 0.1170 0.043 Uiso 1 1 calc R . .
H34B H 0.3922 0.2590 0.0701 0.043 Uiso 1 1 calc R . .
B1 B 0.3775(2) 0.3630(3) 0.2069(2) 0.0285(7) Uani 1 1 d . . .
H3 H 0.3564(17) 0.3588(17) 0.2666(16) 0.034 Uiso 1 1 d . . .
H4 H 0.3050(17) 0.3676(17) 0.1484(16) 0.034 Uiso 1 1 d . . .

loop_
_atom_site_aniso_label
_atom_site_aniso_U_11
_atom_site_aniso_U_22
_atom_site_aniso_U_33
_atom_site_aniso_U_23
_atom_site_aniso_U_13
_atom_site_aniso_U_12
Ni 0.0224(2) 0.0216(3) 0.0386(3) 0.0007(2) 0.0152(2) 0.00051(19)
P1 0.0229(3) 0.0211(4) 0.0348(4) 0.0009(3) 0.0143(3) 0.0001(3)
P2 0.0224(3) 0.0219(4) 0.0363(4) -0.0002(3) 0.0133(3) 0.0004(3)
O1 0.0239(9) 0.0192(11) 0.0449(11) -0.0006(9) 0.0167(8) -0.0010(8)
O2 0.0240(9) 0.0200(11) 0.0487(11) -0.0020(9) 0.0184(9) -0.0012(8)
C1 0.0216(13) 0.0230(17) 0.0279(13) 0.0008(12) 0.0091(11) 0.0020(12)
C2 0.0250(13) 0.0239(17) 0.0312(14) 0.0050(12) 0.0098(11) 0.0022(12)
C3 0.0246(14) 0.0256(18) 0.0459(16) 0.0030(14) 0.0156(13) -0.0038(13)
C4 0.0225(13) 0.0301(19) 0.0508(17) 0.0044(14) 0.0201(13) 0.0016(13)
C5 0.0271(14) 0.0270(18) 0.0429(16) 0.0015(13) 0.0172(13) 0.0030(13)
C6 0.0253(13) 0.0250(17) 0.0309(14) 0.0023(12) 0.0117(11) -0.0006(12)
C7 0.0243(13) 0.0311(19) 0.0373(15) 0.0026(13) 0.0150(12) -0.0013(12)
C8 0.0330(15) 0.0245(18) 0.0401(15) 0.0021(13) 0.0176(13) 0.0060(13)
C9 0.0451(17) 0.032(2) 0.0379(16) 0.0067(14) 0.0193(14) 0.0058(14)
C10 0.0424(17) 0.043(2) 0.0369(16) 0.0005(15) 0.0204(14) 0.0056(15)
C11 0.0464(18) 0.0344(19) 0.0319(15) -0.0027(14) 0.0094(14) -0.0002(15)
C12 0.0274(14) 0.0276(18) 0.0386(15) -0.0010(13) 0.0157(12) 0.0010(13)
C13 0.0518(19) 0.030(2) 0.0432(17) -0.0063(15) 0.0192(15) -0.0052(15)
C14 0.081(3) 0.056(3) 0.0448(19) -0.0153(18) 0.0280(19) -0.027(2)
C15 0.098(3) 0.049(3) 0.0382(18) -0.0014(17) 0.0204(19) 0.012(2)
C16 0.064(2) 0.039(2) 0.0395(17) 0.0011(15) 0.0160(16) -0.0027(17)
C17 0.0251(14) 0.0303(18) 0.0411(16) -0.0023(14) 0.0155(12) -0.0006(13)
C18 0.053(2) 0.044(2) 0.0396(17) 0.0018(16) 0.0183(15) 0.0102(16)
C19 0.084(3) 0.073(3) 0.046(2) -0.003(2) 0.016(2) 0.009(2)
C20 0.079(3) 0.055(3) 0.052(2) -0.0129(19) 0.0312(19) -0.001(2)
C21 0.0406(17) 0.035(2) 0.0496(18) -0.0111(16) 0.0126(14) -0.0017(15)
C22 0.0272(14) 0.0284(18) 0.0416(16) 0.0041(14) 0.0155(13) 0.0020(12)
C23 0.0392(17) 0.0274(19) 0.0472(17) 0.0060(14) 0.0147(14) -0.0021(14)
C24 0.064(2) 0.044(3) 0.069(2) 0.013(2) 0.0071(19) 0.010(2)
C25A 0.041(4) 0.041(4) 0.058(4) 0.007(3) -0.001(3) 0.000(3)
C25B 0.052(10) 0.057(11) 0.047(8) 0.010(7) 0.007(7) 0.010(9)
C26 0.0510(19) 0.044(2) 0.0385(17) 0.0002(15) 0.0103(15) 0.0094(16)
C27 0.0259(14) 0.0237(18) 0.0459(16) -0.0007(13) 0.0176(13) -0.0013(12)
C28 0.0330(15) 0.0320(19) 0.0451(17) 0.0054(14) 0.0199(13) 0.0085(14)
C29 0.0279(14) 0.035(2) 0.0379(16) 0.0027(13) 0.0131(12) 0.0037(13)
C30 0.0289(15) 0.0316(19) 0.0412(16) -0.0010(14) 0.0158(13) -0.0027(13)
C31 0.0255(14) 0.0232(17) 0.0418(15) 0.0003(13) 0.0162(12) 0.0026(12)
C32 0.0291(14) 0.0321(19) 0.0415(16) 0.0038(14) 0.0146(13) -0.0044(13)
C33 0.0305(15) 0.043(2) 0.0375(15) -0.0004(14) 0.0170(13) -0.0034(14)
C34 0.0295(15) 0.035(2) 0.0450(17) -0.0058(14) 0.0178(13) 0.0009(13)
B1 0.0244(15) 0.027(2) 0.0378(17) 0.0013(15) 0.0157(14) 0.0006(14)

loop_
_atom_type_symbol
_atom_type_description
_atom_type_scat_dispersion_real
_atom_type_scat_dispersion_imag
_atom_type_scat_source
C C 0.0181 0.0091 'International Tables Vol C Tables 4.2.6.8 and 6.1.1.4'
H H 0.0000 0.0000 'International Tables Vol C Tables 4.2.6.8 and 6.1.1.4'
B B 0.0090 0.0039 'International Tables Vol C Tables 4.2.6.8 and 6.1.1.4'
O O 0.0492 0.0322 'International Tables Vol C Tables 4.2.6.8 and 6.1.1.4'
P P 0.2955 0.4335 'International Tables Vol C Tables 4.2.6.8 and 6.1.1.4'
Ni Ni -3.0029 0.5091 'International Tables Vol C Tables 4.2.6.8 and 6.1.1.4'

loop_
_geom_angle_atom_site_label_1
_geom_angle_atom_site_label_2
_geom_angle_atom_site_label_3
_geom_angle
C1 Ni P1 81.41(8)
C1 Ni P2 81.96(8)
P1 Ni P2 163.33(3)
C1 Ni H3 146.3(9)
P1 Ni H3 97.0(8)
P2 Ni H3 96.3(8)
C1 Ni H4 148.3(8)
P1 Ni H4 96.5(7)
P2 Ni H4 98.2(7)
H3 Ni H4 65.4(12)
O1 P1 C12 101.75(11)
O1 P1 C7 101.51(10)
C12 P1 C7 110.05(12)
O1 P1 Ni 106.99(7)
C12 P1 Ni 118.15(9)
C7 P1 Ni 115.88(9)
O2 P2 C22 101.58(11)
O2 P2 C17 102.35(10)
C22 P2 C17 109.11(13)
O2 P2 Ni 106.86(7)
C22 P2 Ni 117.36(9)
C17 P2 Ni 117.18(10)
C2 O1 P1 111.53(16)
C6 O2 P2 111.39(15)
C2 C1 C6 115.1(2)
C2 C1 Ni 122.87(19)
C6 C1 Ni 122.01(19)
C3 C2 C1 124.1(3)
C3 C2 O1 118.8(2)
C1 C2 O1 117.1(2)
C2 C3 C4 117.7(3)
C2 C3 H3A 121.1
C4 C3 H3A 121.1
C5 C4 C3 121.4(2)
C5 C4 H4A 119.3
C3 C4 H4A 119.3
C4 C5 C6 118.1(3)
C4 C5 H5A 120.9
C6 C5 H5A 120.9
C5 C6 O2 118.8(2)
C5 C6 C1 123.5(2)
O2 C6 C1 117.7(2)
C8 C7 C11 105.6(2)
C8 C7 P1 115.96(18)
C11 C7 P1 109.99(19)
C8 C7 H7A 108.4
C11 C7 H7A 108.4
P1 C7 H7A 108.4
C9 C8 C7 104.4(2)
C9 C8 H8A 110.9
C7 C8 H8A 110.9
C9 C8 H8B 110.9
C7 C8 H8B 110.9
H8A C8 H8B 108.9
C10 C9 C8 102.4(2)
C10 C9 H9A 111.3
C8 C9 H9A 111.3
C10 C9 H9B 111.3
C8 C9 H9B 111.3
H9A C9 H9B 109.2
C9 C10 C11 103.9(2)
C9 C10 H10A 111.0
C11 C10 H10A 111.0
C9 C10 H10B 111.0
C11 C10 H10B 111.0
H10A C10 H10B 109.0
C10 C11 C7 104.8(2)
C10 C11 H11A 110.8
C7 C11 H11A 110.8
C10 C11 H11B 110.8
C7 C11 H11B 110.8
H11A C11 H11B 108.9
C16 C12 C13 103.6(2)
C16 C12 P1 110.94(19)
C13 C12 P1 119.18(19)
C16 C12 H12A 107.5
C13 C12 H12A 107.5
P1 C12 H12A 107.5
C14 C13 C12 104.6(2)
C14 C13 H13A 110.8
C12 C13 H13A 110.8
C14 C13 H13B 110.8
C12 C13 H13B 110.8
H13A C13 H13B 108.9
C15 C14 C13 107.9(3)
C15 C14 H14A 110.1
C13 C14 H14A 110.1
C15 C14 H14B 110.1
C13 C14 H14B 110.1
H14A C14 H14B 108.4
C14 C15 C16 107.1(3)
C14 C15 H15A 110.3
C16 C15 H15A 110.3
C14 C15 H15B 110.3
C16 C15 H15B 110.3
H15A C15 H15B 108.6
C15 C16 C12 104.9(2)
C15 C16 H16A 110.8
C12 C16 H16A 110.8
C15 C16 H16B 110.8
C12 C16 H16B 110.8
H16A C16 H16B 108.8
C18 C17 C21 103.9(2)
C18 C17 P2 111.4(2)
C21 C17 P2 118.24(18)
C18 C17 H17A 107.6
C21 C17 H17A 107.6
P2 C17 H17A 107.6
C19 C18 C17 103.8(3)
C19 C18 H18A 111.0
C17 C18 H18A 111.0
C19 C18 H18B 111.0
C17 C18 H18B 111.0
H18A C18 H18B 109.0
C20 C19 C18 106.4(3)
C20 C19 H19A 110.4
C18 C19 H19A 110.4
C20 C19 H19B 110.4
C18 C19 H19B 110.4
H19A C19 H19B 108.6
C19 C20 C21 107.5(3)
C19 C20 H20A 110.2
C21 C20 H20A 110.2
C19 C20 H20B 110.2
C21 C20 H20B 110.2
H20A C20 H20B 108.5
C20 C21 C17 105.6(3)
C20 C21 H21A 110.6
C17 C21 H21A 110.6
C20 C21 H21B 110.6
C17 C21 H21B 110.6
H21A C21 H21B 108.7
C23 C22 C26 104.8(2)
C23 C22 P2 116.87(19)
C26 C22 P2 110.9(2)
C23 C22 H22A 108.0
C26 C22 H22A 108.0
P2 C22 H22A 108.0
C24 C23 C22 104.4(3)
C24 C23 H23A 110.9
C22 C23 H23A 110.9
C24 C23 H23B 110.9
C22 C23 H23B 110.9
H23A C23 H23B 108.9
C25B C24 C23 108.7(7)
C23 C24 C25A 102.4(4)
C23 C24 H24A 111.3
C25A C24 H24A 111.3
C23 C24 H24B 111.3
C25A C24 H24B 111.3
H24A C24 H24B 109.2
C23 C24 H24C 110.0
C25B C24 H24D 108.6
C23 C24 H24D 110.0
H24C C24 H24D 108.3
C26 C25A C24 102.8(4)
C26 C25A H25A 111.2
C24 C25A H25A 111.2
C26 C25A H25B 111.2
C24 C25A H25B 111.2
H25A C25A H25B 109.1
C24 C25B C26 111.2(11)
C24 C25B H25C 109.4
C26 C25B H25C 109.4
C24 C25B H25D 109.4
C26 C25B H25D 109.4
H25C C25B H25D 108.0
C25B C26 C22 103.0(7)
C25A C26 C22 106.6(4)
C25A C26 H26A 110.4
C22 C26 H26A 110.4
C25B C26 H26B 135.4
C22 C26 H26B 110.4
H26A C26 H26B 108.6
C25B C26 H26C 109.7
C22 C26 H26C 111.1
C25B C26 H26D 112.4
C22 C26 H26D 111.4
H26C C26 H26D 109.1
C34 C27 C28 114.3(2)
C34 C27 B1 109.5(2)
C28 C27 B1 108.6(2)
C34 C27 H27A 108.1
C28 C27 H27A 108.1
B1 C27 H27A 108.1
C29 C28 C27 114.9(2)
C29 C28 H28A 108.5
C27 C28 H28A 108.5
C29 C28 H28B 108.5
C27 C28 H28B 108.5
H28A C28 H28B 107.5
C30 C29 C28 114.4(2)
C30 C29 H29A 108.6
C28 C29 H29A 108.6
C30 C29 H29B 108.6
C28 C29 H29B 108.6
H29A C29 H29B 107.6
C29 C30 C31 115.3(2)
C29 C30 H30A 108.4
C31 C30 H30A 108.4
C29 C30 H30B 108.4
C31 C30 H30B 108.4
H30A C30 H30B 107.5
C30 C31 C32 113.4(2)
C30 C31 B1 109.0(2)
C32 C31 B1 109.2(2)
C30 C31 H31A 108.4
C32 C31 H31A 108.4
B1 C31 H31A 108.4
C33 C32 C31 115.5(2)
C33 C32 H32A 108.4
C31 C32 H32A 108.4
C33 C32 H32B 108.4
C31 C32 H32B 108.4
H32A C32 H32B 107.5
C32 C33 C34 114.7(2)
C32 C33 H33A 108.6
C34 C33 H33A 108.6
C32 C33 H33B 108.6
C34 C33 H33B 108.6
H33A C33 H33B 107.6
C33 C34 C27 115.4(2)
C33 C34 H34A 108.4
C27 C34 H34A 108.4
C33 C34 H34B 108.4
C27 C34 H34B 108.4
H34A C34 H34B 107.5
C27 B1 C31 106.3(2)
C27 B1 H3 112.0(12)
C31 B1 H3 112.6(12)
C27 B1 H4 111.4(11)
C31 B1 H4 111.1(11)
H3 B1 H4 103.5(17)

loop_
_geom_bond_atom_site_label_1
_geom_bond_atom_site_label_2
_geom_bond_distance
Ni C1 1.901(2)
Ni P1 2.1570(8)
Ni P2 2.1586(8)
Ni H3 1.71(3)
Ni H4 1.77(2)
P1 O1 1.6542(16)
P1 C12 1.819(3)
P1 C7 1.821(3)
P2 O2 1.6592(16)
P2 C22 1.819(3)
P2 C17 1.821(3)
O1 C2 1.395(3)
O2 C6 1.394(3)
C1 C2 1.391(3)
C1 C6 1.401(3)
C2 C3 1.381(3)
C3 C4 1.395(4)
C3 H3A 0.9500
C4 C5 1.383(4)
C4 H4A 0.9500
C5 C6 1.386(3)
C5 H5A 0.9500
C7 C8 1.541(4)
C7 C11 1.560(4)
C7 H7A 1.0000
C8 C9 1.532(4)
C8 H8A 0.9900
C8 H8B 0.9900
C9 C10 1.513(4)
C9 H9A 0.9900
C9 H9B 0.9900
C10 C11 1.523(4)
C10 H10A 0.9900
C10 H10B 0.9900
C11 H11A 0.9900
C11 H11B 0.9900
C12 C16 1.534(4)
C12 C13 1.535(4)
C12 H12A 1.0000
C13 C14 1.532(4)
C13 H13A 0.9900
C13 H13B 0.9900
C14 C15 1.491(4)
C14 H14A 0.9900
C14 H14B 0.9900
C15 C16 1.503(4)
C15 H15A 0.9900
C15 H15B 0.9900
C16 H16A 0.9900
C16 H16B 0.9900
C17 C18 1.537(4)
C17 C21 1.539(4)
C17 H17A 1.0000
C18 C19 1.503(4)
C18 H18A 0.9900
C18 H18B 0.9900
C19 C20 1.499(5)
C19 H19A 0.9900
C19 H19B 0.9900
C20 C21 1.522(4)
C20 H20A 0.9900
C20 H20B 0.9900
C21 H21A 0.9900
C21 H21B 0.9900
C22 C23 1.541(4)
C22 C26 1.551(4)
C22 H22A 1.0000
C23 C24 1.509(4)
C23 H23A 0.9900
C23 H23B 0.9900
C24 C25B 1.42(2)
C24 C25A 1.544(8)
C24 H24A 0.9900
C24 H24B 0.9900
C24 H24C 0.9599
C24 H24D 0.9601
C25A C26 1.521(8)
C25A H25A 0.9900
C25A H25B 0.9900
C25B C26 1.478(18)
C25B H25C 0.9900
C25B H25D 0.9900
C26 H26A 0.9900
C26 H26B 0.9900
C26 H26C 0.9601
C26 H26D 0.9600
C27 C34 1.540(3)
C27 C28 1.544(4)
C27 B1 1.612(4)
C27 H27A 1.0000
C28 C29 1.534(4)
C28 H28A 0.9900
C28 H28B 0.9900
C29 C30 1.528(4)
C29 H29A 0.9900
C29 H29B 0.9900
C30 C31 1.542(3)
C30 H30A 0.9900
C30 H30B 0.9900
C31 C32 1.547(4)
C31 B1 1.616(4)
C31 H31A 1.0000
C32 C33 1.537(4)
C32 H32A 0.9900
C32 H32B 0.9900
C33 C34 1.538(4)
C33 H33A 0.9900
C33 H33B 0.9900
C34 H34A 0.9900
C34 H34B 0.9900
B1 H3 1.20(3)
B1 H4 1.20(3)

loop_
_geom_torsion_atom_site_label_1
_geom_torsion_atom_site_label_2
_geom_torsion_atom_site_label_3
_geom_torsion_atom_site_label_4
_geom_torsion
C1 Ni P1 O1 2.71(10)
P2 Ni P1 O1 6.03(15)
C1 Ni P1 C12 116.60(12)
P2 Ni P1 C12 119.92(14)
C1 Ni P1 C7 -109.64(12)
P2 Ni P1 C7 -106.31(14)
C1 Ni P2 O2 2.10(10)
P1 Ni P2 O2 -1.22(15)
C1 Ni P2 C22 -111.04(12)
P1 Ni P2 C22 -114.36(14)
C1 Ni P2 C17 116.11(12)
P1 Ni P2 C17 112.79(14)
C12 P1 O1 C2 -128.31(17)
C7 P1 O1 C2 118.13(17)
Ni P1 O1 C2 -3.74(16)
C22 P2 O2 C6 120.95(17)
C17 P2 O2 C6 -126.29(17)
Ni P2 O2 C6 -2.58(17)
P1 Ni C1 C2 -1.5(2)
P2 Ni C1 C2 179.4(2)
P1 Ni C1 C6 177.5(2)
P2 Ni C1 C6 -1.5(2)
C6 C1 C2 C3 0.0(4)
Ni C1 C2 C3 179.1(2)
C6 C1 C2 O1 -179.6(2)
Ni C1 C2 O1 -0.5(3)
P1 O1 C2 C3 -176.72(19)
P1 O1 C2 C1 3.0(3)
C1 C2 C3 C4 0.7(4)
O1 C2 C3 C4 -179.6(2)
C2 C3 C4 C5 -0.9(4)
C3 C4 C5 C6 0.4(4)
C4 C5 C6 O2 -179.5(2)
C4 C5 C6 C1 0.4(4)
P2 O2 C6 C5 -178.31(19)
P2 O2 C6 C1 1.7(3)
C2 C1 C6 C5 -0.6(4)
Ni C1 C6 C5 -179.7(2)
C2 C1 C6 O2 179.4(2)
Ni C1 C6 O2 0.2(3)
O1 P1 C7 C8 51.4(2)
C12 P1 C7 C8 -55.8(2)
Ni P1 C7 C8 166.90(15)
O1 P1 C7 C11 -68.26(19)
C12 P1 C7 C11 -175.45(18)
Ni P1 C7 C11 47.2(2)
C11 C7 C8 C9 -18.6(3)
P1 C7 C8 C9 -140.65(19)
C7 C8 C9 C10 38.3(3)
C8 C9 C10 C11 -43.7(3)
C9 C10 C11 C7 31.9(3)
C8 C7 C11 C10 -7.9(3)
P1 C7 C11 C10 117.9(2)
O1 P1 C12 C16 76.4(2)
C7 P1 C12 C16 -176.6(2)
Ni P1 C12 C16 -40.4(2)
O1 P1 C12 C13 -43.7(2)
C7 P1 C12 C13 63.3(2)
Ni P1 C12 C13 -160.42(18)
C16 C12 C13 C14 30.2(3)
P1 C12 C13 C14 153.9(2)
C12 C13 C14 C15 -14.7(4)
C13 C14 C15 C16 -7.1(4)
C14 C15 C16 C12 26.2(4)
C13 C12 C16 C15 -34.9(3)
P1 C12 C16 C15 -163.9(2)
O2 P2 C17 C18 79.2(2)
C22 P2 C17 C18 -173.79(18)
Ni P2 C17 C18 -37.3(2)
O2 P2 C17 C21 -41.0(2)
C22 P2 C17 C21 66.0(2)
Ni P2 C17 C21 -157.55(19)
C21 C17 C18 C19 -35.4(3)
P2 C17 C18 C19 -163.8(2)
C17 C18 C19 C20 32.9(4)
C18 C19 C20 C21 -17.5(4)
C19 C20 C21 C17 -5.0(4)
C18 C17 C21 C20 24.8(3)
P2 C17 C21 C20 148.8(2)
O2 P2 C22 C23 48.7(2)
C17 P2 C22 C23 -58.9(2)
Ni P2 C22 C23 164.73(17)
O2 P2 C22 C26 -71.3(2)
C17 P2 C22 C26 -178.90(19)
Ni P2 C22 C26 44.7(2)
C26 C22 C23 C24 -24.4(3)
P2 C22 C23 C24 -147.6(2)
C22 C23 C24 C25B 11.8(7)
C22 C23 C24 C25A 41.4(4)
C25B C24 C25A C26 64.0(16)
C23 C24 C25A C26 -42.4(5)
C23 C24 C25B C26 6.5(11)
C25A C24 C25B C26 -75.3(16)
C24 C25B C26 C25A 79.1(18)
C24 C25B C26 C22 -21.7(10)
C24 C25A C26 C25B -60.0(17)
C24 C25A C26 C22 27.1(5)
C23 C22 C26 C25B 27.9(7)
P2 C22 C26 C25B 154.8(6)
C23 C22 C26 C25A -2.2(4)
P2 C22 C26 C25A 124.8(3)
C34 C27 C28 C29 67.6(3)
B1 C27 C28 C29 -54.9(3)
C27 C28 C29 C30 44.2(3)
C28 C29 C30 C31 -43.5(3)
C29 C30 C31 C32 -68.5(3)
C29 C30 C31 B1 53.5(3)
C30 C31 C32 C33 68.9(3)
B1 C31 C32 C33 -52.9(3)
C31 C32 C33 C34 41.6(3)
C32 C33 C34 C27 -41.7(3)
C28 C27 C34 C33 -68.8(3)
B1 C27 C34 C33 53.2(3)
C34 C27 B1 C31 -62.4(3)
C28 C27 B1 C31 63.0(3)
C30 C31 B1 C27 -62.3(3)
C32 C31 B1 C27 62.1(3)
